data_4308876
loop_
_publ_author_name
'Ho-Chol Chang'
'Katsunori Mochizuki'
'Susumu Kitagawa'

_publ_section_title
;
Substituent-Directed Structural and Physicochemical Controls of Diruthenium
Catecholate Complexes with Ligand-Unsupported Ru-Ru Bonds
;
_journal_name_full 'Inorganic Chemistry'
_journal_page_first 3799
_journal_page_last 3809
_journal_paper_doi 10.1021/ic048251m
_journal_volume 44
_journal_year 2005
_chemical_formula_sum 'C30 H30 N2 Na3 O10 Ru2'
_chemical_formula_weight 849.68
_space_group_IT_number 2
_symmetry_cell_setting triclinic
_symmetry_Int_Tables_number 2
_symmetry_space_group_name_Hall '-P 1'
_symmetry_space_group_name_H-M 'P -1'
_cell_angle_alpha 96.90(1)
_cell_angle_beta 113.13(2)
_cell_angle_gamma 101.25(2)
_cell_formula_units_Z 2
_cell_length_a 11.568(3)
_cell_length_b 12.233(4)
_cell_length_c 13.014(4)
_cell_measurement_reflns_used 3650
_cell_measurement_temperature 296.2
_cell_measurement_theta_max 27.4
_cell_measurement_theta_min 3.1
_cell_volume 1621.0(9)
_computing_data_reduction 'teXsan Ver. 1.11'
_computing_publication_material 'teXsan Ver. 1.11'
_computing_structure_refinement 'teXsan Ver. 1.10'
_computing_structure_solution 'DIRDIF94 (PATTY)'
_diffrn_measured_fraction_theta_full 0.9475
_diffrn_measured_fraction_theta_max 0.9475
_diffrn_measurement_device_type 'Rigaku/MSC Mercury CCD'
_diffrn_measurement_method \w
_diffrn_radiation_type 'Mo K\a'
_diffrn_radiation_wavelength 0.7107
_diffrn_reflns_av_R_equivalents 0.027
_diffrn_reflns_limit_h_max 9
_diffrn_reflns_limit_h_min -14
_diffrn_reflns_limit_k_max 15
_diffrn_reflns_limit_k_min -14
_diffrn_reflns_limit_l_max 16
_diffrn_reflns_limit_l_min -16
_diffrn_reflns_number 10841
_diffrn_reflns_theta_full 26.73
_diffrn_reflns_theta_max 26.73
_exptl_absorpt_coefficient_mu 1.031
_exptl_absorpt_correction_T_max 0.926
_exptl_absorpt_correction_T_min 0.478
_exptl_absorpt_correction_type multi-scan
_exptl_absorpt_process_details '(Jacobson, 1998)'
_exptl_crystal_colour red
_exptl_crystal_density_diffrn 1.741
_exptl_crystal_density_method 'not measured'
_exptl_crystal_description plate
_exptl_crystal_size_max 0.36
_exptl_crystal_size_mid 0.14
_exptl_crystal_size_min 0.06
_refine_diff_density_max 2.21
_refine_diff_density_min -1.24
_refine_ls_extinction_method none
_refine_ls_goodness_of_fit_ref 1.536
_refine_ls_hydrogen_treatment noref
_refine_ls_number_parameters 399
_refine_ls_number_reflns 5026
_refine_ls_R_factor_gt 0.0579
_refine_ls_shift/su_max 0.0004
_refine_ls_structure_factor_coef F
_refine_ls_weighting_details 'w = 1/[\s^2^(Fo) + 0.00319|Fo|^2^]'
_refine_ls_weighting_scheme calc
_refine_ls_wR_factor_ref 0.0946
_reflns_number_gt 5026
_reflns_number_total 6522
_reflns_threshold_expression F^2^>4.0\s(F^2^)
_cod_data_source_file ic048251msi20041213_123224_1.cif
_cod_data_source_block complex4b
_cod_original_cell_volume 1621.1(9)
_cod_original_sg_symbol_H-M 'P -1 '
_cod_original_formula_sum 'C30 H30 N2 Na3 O10 Ru2 '
_cod_database_code 4308876

loop_
_symmetry_equiv_pos_as_xyz
x,y,z
-x,-y,-z

loop_
_atom_site_label
_atom_site_type_symbol
_atom_site_fract_x
_atom_site_fract_y
_atom_site_fract_z
_atom_site_U_iso_or_equiv
_atom_site_adp_type
_atom_site_occupancy
_atom_site_calc_flag
_atom_site_refinement_flags
_atom_site_disorder_assembly
_atom_site_disorder_group
Ru(1) Ru 0.03567(4) 0.02334(3) 0.43440(4) 0.0390(1) Uani 1.00 d . . .
Ru(2) Ru -0.10463(5) 0.45222(3) 0.47110(4) 0.0422(1) Uani 1.00 d . . .
Na(1) Na 0.0491(3) 0.2603(2) 0.3502(2) 0.0572(7) Uani 1.00 d . . .
Na(2) Na 0.1058(3) 0.2912(2) 0.6448(2) 0.0541(7) Uani 1.00 d . . .
Na(3) Na -0.2154(3) 0.1718(2) 0.4258(2) 0.0569(7) Uani 1.00 d . . .
O(1) O 0.2094(4) -0.0124(3) 0.4942(4) 0.049(1) Uani 1.00 d . . .
O(2) O 0.1467(4) 0.1846(3) 0.5124(4) 0.046(1) Uani 1.00 d . . .
O(3) O -0.0502(4) -0.1173(3) 0.3119(4) 0.050(1) Uani 1.00 d . . .
O(4) O -0.1165(4) 0.0749(3) 0.3336(3) 0.046(1) Uani 1.00 d . . .
O(5) O -0.1265(5) 0.3310(3) 0.3414(4) 0.050(1) Uani 1.00 d . . .
O(6) O -0.2000(5) 0.5225(3) 0.3433(4) 0.054(1) Uani 1.00 d . . .
O(7) O -0.0905(5) 0.3403(3) 0.5727(3) 0.047(1) Uani 1.00 d . . .
O(8) O -0.1433(5) 0.5418(4) 0.5883(4) 0.053(1) Uani 1.00 d . . .
O(9) O -0.4062(10) 0.2175(9) 0.3490(8) 0.135(3) Uiso 1.00 d . . .
O(10) O 0.109(1) 0.136(1) 0.255(1) 0.204(5) Uani 1.00 d . . .
N(1) N 0.186(1) 0.0503(8) 0.1477(8) 0.103(3) Uani 1.00 d . . .
N(2) N -0.528(1) 0.337(1) 0.277(1) 0.143(4) Uiso 1.00 d . . .
C(1) C 0.3082(6) 0.0809(5) 0.5533(5) 0.047(2) Uani 1.00 d . . .
C(2) C 0.4375(7) 0.0785(8) 0.6035(8) 0.075(2) Uani 1.00 d . . .
C(3) C 0.5325(9) 0.177(1) 0.6630(9) 0.090(3) Uani 1.00 d . . .
C(4) C 0.5007(8) 0.2821(9) 0.6750(8) 0.084(3) Uani 1.00 d . . .
C(5) C 0.3751(7) 0.2854(6) 0.6245(7) 0.067(2) Uani 1.00 d . . .
C(6) C 0.2748(6) 0.1846(5) 0.5629(5) 0.050(2) Uani 1.00 d . . .
C(7) C -0.1668(6) -0.1116(5) 0.2316(5) 0.049(2) Uani 1.00 d . . .
C(8) C -0.2482(9) -0.2030(6) 0.1422(6) 0.066(2) Uani 1.00 d . . .
C(9) C -0.3705(9) -0.1908(8) 0.0695(6) 0.083(2) Uani 1.00 d . . .
C(10) C -0.4093(8) -0.0948(8) 0.0848(7) 0.078(2) Uani 1.00 d . . .
C(11) C -0.3215(7) -0.0038(6) 0.1705(6) 0.062(2) Uani 1.00 d . . .
C(12) C -0.2021(7) -0.0102(5) 0.2450(5) 0.049(2) Uani 1.00 d . . .
C(13) C -0.1856(6) 0.3563(5) 0.2402(5) 0.048(2) Uani 1.00 d . . .
C(14) C -0.2144(8) 0.2862(6) 0.1357(6) 0.060(2) Uani 1.00 d . . .
C(15) C -0.2812(9) 0.3183(8) 0.0344(6) 0.074(2) Uani 1.00 d . . .
C(16) C -0.3205(9) 0.4161(8) 0.0353(7) 0.079(3) Uani 1.00 d . . .
C(17) C -0.2962(8) 0.4856(7) 0.1381(6) 0.067(2) Uani 1.00 d . . .
C(18) C -0.2285(6) 0.4571(5) 0.2398(5) 0.048(1) Uani 1.00 d . . .
C(19) C -0.1054(6) 0.3807(5) 0.6664(5) 0.047(2) Uani 1.00 d . . .
C(20) C -0.0945(7) 0.3234(7) 0.7544(6) 0.061(2) Uani 1.00 d . . .
C(21) C -0.1067(8) 0.3710(7) 0.8472(6) 0.066(2) Uani 1.00 d . . .
C(22) C -0.1330(8) 0.4758(8) 0.8554(7) 0.073(2) Uani 1.00 d . . .
C(23) C -0.1428(8) 0.5326(7) 0.7728(7) 0.068(2) Uani 1.00 d . . .
C(24) C -0.1306(6) 0.4886(5) 0.6757(5) 0.048(2) Uani 1.00 d . . .
C(25) C 0.178(3) 0.046(2) 0.247(2) 0.24(1) Uani 1.00 d . . .
C(26) C 0.137(3) 0.129(2) 0.093(3) 0.30(2) Uani 1.00 d . . .
C(27) C 0.240(3) -0.020(2) 0.101(3) 0.30(2) Uani 1.00 d . . .
C(28) C -0.470(1) 0.2511(9) 0.2598(10) 0.092(3) Uiso 1.00 d . . .
C(29) C -0.561(2) 0.398(2) 0.211(2) 0.197(8) Uiso 1.00 d . . .
C(30) C -0.515(2) 0.356(2) 0.388(2) 0.180(7) Uiso 1.00 d . . .
H(1) H 0.4598 0.0081 0.5962 0.0882 Uiso 1.00 calc . . .
H(2) H 0.6212 0.1754 0.6960 0.1064 Uiso 1.00 calc . . .
H(3) H 0.5676 0.3500 0.7188 0.1001 Uiso 1.00 calc . . .
H(4) H 0.3540 0.3566 0.6305 0.0790 Uiso 1.00 calc . . .
H(5) H -0.2227 -0.2709 0.1302 0.0777 Uiso 1.00 calc . . .
H(6) H -0.4283 -0.2528 0.0073 0.0997 Uiso 1.00 calc . . .
H(7) H -0.4945 -0.0910 0.0374 0.0929 Uiso 1.00 calc . . .
H(8) H -0.3451 0.0659 0.1780 0.0740 Uiso 1.00 calc . . .
H(9) H -0.1886 0.2173 0.1338 0.0721 Uiso 1.00 calc . . .
H(10) H -0.3002 0.2706 -0.0367 0.0880 Uiso 1.00 calc . . .
H(11) H -0.3645 0.4374 -0.0350 0.0934 Uiso 1.00 calc . . .
H(12) H -0.3265 0.5523 0.1378 0.0803 Uiso 1.00 calc . . .
H(13) H -0.0780 0.2504 0.7491 0.0733 Uiso 1.00 calc . . .
H(14) H -0.0970 0.3315 0.9076 0.0789 Uiso 1.00 calc . . .
H(15) H -0.1443 0.5073 0.9201 0.0871 Uiso 1.00 calc . . .
H(16) H -0.1592 0.6059 0.7806 0.0817 Uiso 1.00 calc . . .
H(17) H 0.2085 -0.0022 0.2981 0.2951 Uiso 1.00 calc . . .
H(18) H 0.1760 0.2023 0.1410 0.3554 Uiso 1.00 calc . . .
H(19) H 0.1542 0.1283 0.0262 0.3554 Uiso 1.00 calc . . .
H(20) H 0.0451 0.1104 0.0684 0.3554 Uiso 1.00 calc . . .
H(21) H 0.1732 -0.0684 0.0299 0.3673 Uiso 1.00 calc . . .
H(22) H 0.3056 0.0241 0.0848 0.3673 Uiso 1.00 calc . . .
H(23) H 0.2759 -0.0667 0.1510 0.3673 Uiso 1.00 calc . . .
H(24) H -0.4783 0.2190 0.1862 0.1101 Uiso 1.00 calc . . .
H(25) H -0.5918 0.4546 0.2417 0.2381 Uiso 1.00 calc . . .
H(26) H -0.4899 0.4338 0.1973 0.2381 Uiso 1.00 calc . . .
H(27) H -0.6299 0.3529 0.1408 0.2381 Uiso 1.00 calc . . .
H(28) H -0.5605 0.2889 0.4005 0.2170 Uiso 1.00 calc . . .
H(29) H -0.4259 0.3756 0.4404 0.2170 Uiso 1.00 calc . . .
H(30) H -0.5519 0.4171 0.4008 0.2170 Uiso 1.00 calc . . .

loop_
_atom_site_aniso_label
_atom_site_aniso_U_11
_atom_site_aniso_U_22
_atom_site_aniso_U_33
_atom_site_aniso_U_12
_atom_site_aniso_U_13
_atom_site_aniso_U_23
Ru(1) 0.0443(3) 0.0300(3) 0.0419(3) 0.0124(2) 0.0163(2) 0.0093(2)
Ru(2) 0.0568(3) 0.0297(3) 0.0449(3) 0.0152(2) 0.0246(2) 0.0104(2)
Na(1) 0.075(2) 0.040(1) 0.063(2) 0.023(1) 0.032(1) 0.012(1)
Na(2) 0.068(2) 0.036(1) 0.060(1) 0.019(1) 0.026(1) 0.014(1)
Na(3) 0.069(2) 0.038(1) 0.068(2) 0.023(1) 0.029(1) 0.014(1)
O(1) 0.047(2) 0.039(2) 0.065(3) 0.017(2) 0.024(2) 0.017(2)
O(2) 0.044(2) 0.035(2) 0.051(2) 0.007(2) 0.017(2) 0.009(2)
O(3) 0.061(3) 0.032(2) 0.051(2) 0.013(2) 0.019(2) 0.009(2)
O(4) 0.055(2) 0.032(2) 0.050(2) 0.015(2) 0.020(2) 0.012(2)
O(5) 0.067(3) 0.038(2) 0.052(2) 0.023(2) 0.027(2) 0.011(2)
O(6) 0.070(3) 0.032(2) 0.060(3) 0.021(2) 0.024(2) 0.013(2)
O(7) 0.067(3) 0.036(2) 0.044(2) 0.016(2) 0.028(2) 0.013(2)
O(8) 0.069(3) 0.042(2) 0.060(3) 0.022(2) 0.037(2) 0.010(2)
O(10) 0.120(8) 0.21(1) 0.22(1) 0.040(8) 0.064(8) -0.12(1)
N(1) 0.161(9) 0.091(6) 0.109(6) 0.057(6) 0.097(7) 0.037(5)
C(1) 0.050(3) 0.046(3) 0.053(3) 0.019(3) 0.027(3) 0.012(3)
C(2) 0.050(4) 0.073(5) 0.095(6) 0.022(4) 0.020(4) 0.031(5)
C(3) 0.060(5) 0.116(8) 0.092(6) 0.036(5) 0.020(4) 0.047(6)
C(4) 0.054(4) 0.089(6) 0.086(6) -0.008(4) 0.024(4) 0.003(5)
C(5) 0.058(4) 0.052(4) 0.082(5) 0.004(3) 0.030(4) 0.010(3)
C(6) 0.055(3) 0.043(3) 0.053(3) 0.017(3) 0.021(3) 0.017(3)
C(7) 0.061(4) 0.042(3) 0.035(3) 0.004(3) 0.018(3) 0.008(2)
C(8) 0.087(5) 0.042(3) 0.048(3) -0.006(3) 0.021(3) 0.004(3)
C(9) 0.081(5) 0.067(5) 0.051(4) -0.026(4) 0.000(4) 0.005(3)
C(10) 0.067(5) 0.077(6) 0.060(4) 0.002(4) 0.001(4) 0.023(4)
C(11) 0.059(4) 0.056(4) 0.058(4) 0.016(3) 0.010(3) 0.015(3)
C(12) 0.059(3) 0.037(3) 0.046(3) 0.004(3) 0.021(3) 0.013(2)
C(13) 0.045(3) 0.047(3) 0.049(3) 0.009(2) 0.021(3) 0.008(3)
C(14) 0.070(4) 0.055(4) 0.059(4) 0.010(3) 0.037(3) 0.005(3)
C(15) 0.083(5) 0.079(5) 0.041(3) -0.002(4) 0.024(3) -0.002(3)
C(16) 0.075(5) 0.086(6) 0.057(4) 0.001(4) 0.016(4) 0.030(4)
C(17) 0.071(5) 0.061(4) 0.057(4) 0.004(4) 0.018(3) 0.023(3)
C(18) 0.052(3) 0.036(3) 0.049(3) 0.008(2) 0.016(3) 0.014(2)
C(19) 0.050(3) 0.040(3) 0.049(3) 0.010(2) 0.022(3) 0.006(2)
C(20) 0.062(4) 0.067(4) 0.061(4) 0.015(3) 0.030(3) 0.025(3)
C(21) 0.069(4) 0.076(5) 0.053(4) 0.012(4) 0.030(3) 0.017(3)
C(22) 0.075(5) 0.082(6) 0.055(4) 0.003(4) 0.032(4) 0.005(4)
C(23) 0.070(4) 0.061(4) 0.076(5) 0.014(4) 0.040(4) -0.001(4)
C(24) 0.052(3) 0.047(3) 0.053(3) 0.011(3) 0.033(3) 0.007(3)
C(25) 0.32(3) 0.20(2) 0.19(2) -0.07(2) 0.18(2) -0.01(2)
C(26) 0.24(3) 0.12(2) 0.53(5) 0.09(2) 0.13(3) 0.13(3)
C(27) 0.28(3) 0.21(2) 0.44(4) 0.08(2) 0.23(3) -0.10(2)

loop_
_atom_type_symbol
_atom_type_description
_atom_type_scat_dispersion_real
_atom_type_scat_dispersion_imag
_atom_type_scat_source
C C 0.003 0.002
;International Tables for Crystallography
(1992, Vol. C, Tables 4.2.6.8 and 6.1.1.1)
;
H H 0.000 0.000
;International Tables for Crystallography
(1992, Vol. C, Table 6.1.1.2)
;
N N 0.006 0.003
;International Tables for Crystallography
(1992, Vol. C, Tables 4.2.6.8 and 6.1.1.1)
;
Na Na 0.036 0.025
;International Tables for Crystallography
(1992, Vol. C, Tables 4.2.6.8 and 6.1.1.1)
;
O O 0.011 0.006
;International Tables for Crystallography
(1992, Vol. C, Tables 4.2.6.8 and 6.1.1.1)
;
Ru Ru -1.259 0.836
;International Tables for Crystallography
(1992, Vol. C, Tables 4.2.6.8 and 6.1.1.1)
;

loop_
_geom_angle_atom_site_label_1
_geom_angle_atom_site_label_2
_geom_angle_atom_site_label_3
_geom_angle
_geom_angle_site_symmetry_1
_geom_angle_site_symmetry_2
_geom_angle_site_symmetry_3
_geom_angle_publ_flag
Ru(1) Ru(1) O(1) 101.2(1) 2_556 . . yes
Ru(1) Ru(1) O(2) 100.9(1) 2_556 . . yes
Ru(1) Ru(1) O(3) 101.8(1) 2_556 . . yes
Ru(1) Ru(1) O(4) 98.9(1) 2_556 . . yes
O(1) Ru(1) O(2) 82.7(2) . . . yes
O(1) Ru(1) O(3) 93.7(2) . . . yes
O(1) Ru(1) O(4) 159.9(2) . . . yes
O(2) Ru(1) O(3) 157.3(2) . . . yes
O(2) Ru(1) O(4) 93.3(2) . . . yes
O(3) Ru(1) O(4) 82.5(2) . . . yes
Ru(2) Ru(2) O(5) 100.3(1) 2_566 . . yes
Ru(2) Ru(2) O(6) 103.0(1) 2_566 . . yes
Ru(2) Ru(2) O(7) 102.4(1) 2_566 . . yes
Ru(2) Ru(2) O(8) 98.9(1) 2_566 . . yes
O(5) Ru(2) O(6) 82.6(2) . . . yes
O(5) Ru(2) O(7) 90.9(2) . . . yes
O(5) Ru(2) O(8) 160.7(2) . . . yes
O(6) Ru(2) O(7) 154.5(2) . . . yes
O(6) Ru(2) O(8) 95.1(2) . . . yes
O(7) Ru(2) O(8) 82.9(2) . . . yes
O(2) Na(1) O(4) 72.2(1) . . . yes
O(2) Na(1) O(5) 115.7(2) . . . yes
O(2) Na(1) O(8) 105.1(2) . . 2_566 yes
O(2) Na(1) O(10) 87.3(5) . . . yes
O(4) Na(1) O(5) 79.4(2) . . . yes
O(4) Na(1) O(8) 152.3(2) . . 2_566 yes
O(4) Na(1) O(10) 81.4(4) . . . yes
O(5) Na(1) O(8) 77.3(2) . . 2_566 yes
O(5) Na(1) O(10) 143.2(3) . . . yes
O(8) Na(1) O(10) 126.3(4) 2_566 . . yes
O(2) Na(2) O(3) 83.0(2) . . 2_556 yes
O(2) Na(2) O(6) 106.1(2) . . 2_566 yes
O(2) Na(2) O(7) 115.2(2) . . . yes
O(3) Na(2) O(6) 163.5(2) 2_556 . 2_566 yes
O(3) Na(2) O(7) 103.3(2) 2_556 . . yes
O(6) Na(2) O(7) 85.5(2) 2_566 . . yes
O(1) Na(3) O(4) 79.0(2) 2_556 . . yes
O(1) Na(3) O(5) 154.2(2) 2_556 . . yes
O(1) Na(3) O(7) 109.6(2) 2_556 . . yes
O(1) Na(3) O(9) 118.7(3) 2_556 . . yes
O(4) Na(3) O(5) 79.5(2) . . . yes
O(4) Na(3) O(7) 120.4(2) . . . yes
O(4) Na(3) O(9) 128.7(3) . . . yes
O(5) Na(3) O(7) 70.0(1) . . . yes
O(5) Na(3) O(9) 86.0(3) . . . yes
O(7) Na(3) O(9) 99.3(3) . . . yes
Ru(1) O(1) Na(3) 115.0(2) . . 2_556 yes
Ru(1) O(1) C(1) 112.4(3) . . . yes
Na(3) O(1) C(1) 116.3(4) 2_556 . . yes
Ru(1) O(2) Na(1) 94.1(2) . . . yes
Ru(1) O(2) Na(2) 120.2(2) . . . yes
Ru(1) O(2) C(6) 109.5(4) . . . yes
Na(1) O(2) Na(2) 100.8(2) . . . yes
Na(1) O(2) C(6) 125.6(4) . . . yes
Na(2) O(2) C(6) 107.4(4) . . . yes
Ru(1) O(3) Na(2) 120.3(2) . . 2_556 yes
Ru(1) O(3) C(7) 111.5(4) . . . yes
Na(2) O(3) C(7) 102.1(3) 2_556 . . yes
Ru(1) O(4) Na(1) 87.7(2) . . . yes
Ru(1) O(4) Na(3) 116.3(2) . . . yes
Ru(1) O(4) C(12) 111.3(4) . . . yes
Na(1) O(4) Na(3) 93.3(2) . . . yes
Na(1) O(4) C(12) 133.2(3) . . . yes
Na(3) O(4) C(12) 113.1(4) . . . yes
Ru(2) O(5) Na(1) 119.8(2) . . . yes
Ru(2) O(5) Na(3) 91.4(2) . . . yes
Ru(2) O(5) C(13) 111.9(3) . . . yes
Na(1) O(5) Na(3) 93.5(2) . . . yes
Na(1) O(5) C(13) 110.9(4) . . . yes
Na(3) O(5) C(13) 128.3(4) . . . yes
Ru(2) O(6) Na(2) 116.3(2) . . 2_566 yes
Ru(2) O(6) C(18) 111.1(3) . . . yes
Na(2) O(6) C(18) 110.6(3) 2_566 . . yes
Ru(2) O(7) Na(2) 116.5(2) . . . yes
Ru(2) O(7) Na(3) 97.5(2) . . . yes
Ru(2) O(7) C(19) 111.3(3) . . . yes
Na(2) O(7) Na(3) 97.9(2) . . . yes
Na(2) O(7) C(19) 104.4(4) . . . yes
Na(3) O(7) C(19) 129.6(4) . . . yes
Ru(2) O(8) Na(1) 119.2(2) . . 2_566 yes
Ru(2) O(8) C(24) 110.5(4) . . . yes
Na(1) O(8) C(24) 113.0(4) 2_566 . . yes
Na(3) O(9) C(28) 137.3(9) . . . yes
Na(1) O(10) C(25) 153(1) . . . yes
C(25) N(1) C(26) 116(2) . . . yes
C(25) N(1) C(27) 123(2) . . . yes
C(26) N(1) C(27) 120(2) . . . yes
C(28) N(2) C(29) 123(1) . . . yes
C(28) N(2) C(30) 109(1) . . . yes
C(29) N(2) C(30) 125(2) . . . yes
O(1) C(1) C(2) 123.4(6) . . . yes
O(1) C(1) C(6) 116.3(5) . . . yes
C(2) C(1) C(6) 120.3(6) . . . yes
C(1) C(2) C(3) 119.8(8) . . . yes
C(2) C(3) C(4) 120.7(8) . . . yes
C(3) C(4) C(5) 119.8(8) . . . yes
C(4) C(5) C(6) 120.7(8) . . . yes
O(2) C(6) C(1) 119.1(5) . . . yes
O(2) C(6) C(5) 122.2(6) . . . yes
C(1) C(6) C(5) 118.6(6) . . . yes
O(3) C(7) C(8) 121.8(6) . . . yes
O(3) C(7) C(12) 117.1(5) . . . yes
C(8) C(7) C(12) 121.0(7) . . . yes
C(7) C(8) C(9) 117.0(8) . . . yes
C(8) C(9) C(10) 122.7(7) . . . yes
C(9) C(10) C(11) 117.9(8) . . . yes
C(10) C(11) C(12) 122.3(7) . . . yes
O(4) C(12) C(7) 117.2(6) . . . yes
O(4) C(12) C(11) 124.0(6) . . . yes
C(7) C(12) C(11) 118.8(6) . . . yes
O(5) C(13) C(14) 123.9(6) . . . yes
O(5) C(13) C(18) 117.1(5) . . . yes
C(14) C(13) C(18) 118.9(6) . . . yes
C(13) C(14) C(15) 119.4(7) . . . yes
C(14) C(15) C(16) 121.2(7) . . . yes
C(15) C(16) C(17) 120.5(7) . . . yes
C(16) C(17) C(18) 119.7(8) . . . yes
O(6) C(18) C(13) 117.1(5) . . . yes
O(6) C(18) C(17) 122.5(6) . . . yes
C(13) C(18) C(17) 120.3(6) . . . yes
O(7) C(19) C(20) 123.9(6) . . . yes
O(7) C(19) C(24) 117.3(5) . . . yes
C(20) C(19) C(24) 118.8(6) . . . yes
C(19) C(20) C(21) 120.4(7) . . . yes
C(20) C(21) C(22) 120.7(7) . . . yes
C(21) C(22) C(23) 119.9(7) . . . yes
C(22) C(23) C(24) 122.1(8) . . . yes
O(8) C(24) C(19) 117.8(5) . . . yes
O(8) C(24) C(23) 124.2(6) . . . yes
C(19) C(24) C(23) 118.0(6) . . . yes
O(10) C(25) N(1) 101(2) . . . yes
O(9) C(28) N(2) 115(1) . . . yes

loop_
_geom_bond_atom_site_label_1
_geom_bond_atom_site_label_2
_geom_bond_distance
_geom_bond_site_symmetry_1
_geom_bond_site_symmetry_2
_geom_bond_publ_flag
Ru(1) Ru(1) 2.2540(8) . 2_556 yes
Ru(1) O(1) 2.008(4) . . yes
Ru(1) O(2) 2.020(4) . . yes
Ru(1) O(3) 1.980(4) . . yes
Ru(1) O(4) 2.009(4) . . yes
Ru(2) Ru(2) 2.246(1) . 2_566 yes
Ru(2) O(5) 2.007(4) . . yes
Ru(2) O(6) 1.998(4) . . yes
Ru(2) O(7) 2.001(4) . . yes
Ru(2) O(8) 2.013(4) . . yes
Na(1) O(2) 2.365(5) . . yes
Na(1) O(4) 2.593(5) . . yes
Na(1) O(5) 2.326(5) . . yes
Na(1) O(8) 2.347(5) . 2_566 yes
Na(1) O(10) 2.229(8) . . yes
Na(2) O(2) 2.287(5) . . yes
Na(2) O(3) 2.301(4) . 2_556 yes
Na(2) O(6) 2.285(5) . 2_566 yes
Na(2) O(7) 2.322(5) . . yes
Na(3) O(1) 2.318(4) . 2_556 yes
Na(3) O(4) 2.327(5) . . yes
Na(3) O(5) 2.584(5) . . yes
Na(3) O(7) 2.390(5) . . yes
Na(3) O(9) 2.25(1) . . yes
O(1) C(1) 1.338(7) . . yes
O(2) C(6) 1.366(7) . . yes
O(3) C(7) 1.365(8) . . yes
O(4) C(12) 1.344(7) . . yes
O(5) C(13) 1.331(7) . . yes
O(6) C(18) 1.361(8) . . yes
O(7) C(19) 1.347(7) . . yes
O(8) C(24) 1.349(7) . . yes
O(9) C(28) 1.27(1) . . yes
O(10) C(25) 1.50(3) . . yes
N(1) C(25) 1.33(2) . . yes
N(1) C(26) 1.35(2) . . yes
N(1) C(27) 1.38(2) . . yes
N(2) C(28) 1.40(2) . . yes
N(2) C(29) 1.21(2) . . yes
N(2) C(30) 1.37(2) . . yes
C(1) C(2) 1.385(9) . . yes
C(1) C(6) 1.401(8) . . yes
C(2) C(3) 1.36(1) . . yes
C(3) C(4) 1.41(1) . . yes
C(4) C(5) 1.35(1) . . yes
C(5) C(6) 1.408(10) . . yes
C(7) C(8) 1.381(9) . . yes
C(7) C(12) 1.392(9) . . yes
C(8) C(9) 1.41(1) . . yes
C(9) C(10) 1.36(1) . . yes
C(10) C(11) 1.37(1) . . yes
C(11) C(12) 1.364(9) . . yes
C(13) C(14) 1.396(9) . . yes
C(13) C(18) 1.416(9) . . yes
C(14) C(15) 1.39(1) . . yes
C(15) C(16) 1.36(1) . . yes
C(16) C(17) 1.39(1) . . yes
C(17) C(18) 1.375(9) . . yes
C(19) C(20) 1.390(9) . . yes
C(19) C(24) 1.408(8) . . yes
C(20) C(21) 1.35(1) . . yes
C(21) C(22) 1.38(1) . . yes
C(22) C(23) 1.33(1) . . yes
C(23) C(24) 1.383(9) . . yes

loop_
_geom_contact_atom_site_label_1
_geom_contact_atom_site_label_2
_geom_contact_distance
_geom_contact_site_symmetry_1
_geom_contact_site_symmetry_2
_geom_contact_publ_flag
Na(1) O(4) 2.593(5) . . ?
Na(3) O(5) 2.584(5) . . ?
Ru(1) O(10) 3.16(2) . . ?
Ru(1) Na(1) 3.217(2) . . ?
Ru(1) C(25) 3.45(2) . . ?
Ru(2) Na(3) 3.311(2) . . ?
Na(1) O(4) 2.593(5) . . ?
Na(1) C(13) 3.065(7) . . ?
Na(1) C(24) 3.131(7) . 2_566 ?
Na(1) C(14) 3.330(8) . . ?
Na(1) C(6) 3.350(7) . . ?
Na(1) C(23) 3.379(8) . 2_566 ?
Na(1) Na(3) 3.582(4) . . ?
Na(1) Na(2) 3.584(4) . . ?
Na(2) C(7) 2.911(6) . 2_556 ?
Na(2) C(19) 2.959(7) . . ?
Na(2) C(6) 2.993(7) . . ?
Na(2) C(18) 3.043(6) . 2_566 ?
Na(2) C(8) 3.064(8) . 2_556 ?
Na(2) C(20) 3.221(8) . . ?
Na(2) C(5) 3.242(8) . . ?
Na(2) C(17) 3.346(8) . 2_566 ?
Na(2) Na(3) 3.554(4) . . ?
Na(3) O(5) 2.584(5) . . ?
Na(3) C(12) 3.110(7) . . ?
Na(3) C(1) 3.149(6) . 2_556 ?
Na(3) C(28) 3.30(1) . . ?
Na(3) C(11) 3.349(8) . . ?
Na(3) C(19) 3.411(7) . . ?
Na(3) C(2) 3.465(9) . 2_556 ?
Na(3) C(13) 3.565(6) . . ?
O(1) C(25) 3.28(2) . . ?
O(2) O(10) 3.17(1) . . ?
O(3) C(25) 3.43(2) . . ?
O(3) C(20) 3.487(9) . 2_556 ?
O(4) O(5) 3.148(5) . . ?
O(4) O(10) 3.16(1) . . ?
O(5) O(9) 3.31(1) . . ?
O(5) C(28) 3.57(1) . . ?
O(6) C(5) 3.477(9) . 2_566 ?
O(7) O(9) 3.54(1) . . ?
C(13) C(28) 3.41(1) . . ?
C(17) C(29) 3.56(2) . . ?
C(18) C(28) 3.49(1) . . ?
